data_7061846
loop_
_publ_author_name
'Rys, Evgeny G.'
'Alpatova, Victoria M.'
'Kononova, Elena G.'
'Smol&#x2019;yakov, Alexander F.'
'Moiseev, Sergey K.'
'Ol'shevskaya, Valentina A.'

_publ_section_title
;
 Employment of Michael addition reactions for the functionalization of
 carboranes
;
_journal_issue 37
_journal_name_full 'New Journal of Chemistry'
_journal_page_first 18025
_journal_page_last 18032
_journal_paper_doi 10.1039/D2NJ03509J
_journal_volume 46
_journal_year 2022
_chemical_formula_moiety 'C8 H19 B10 N O3, C2 H4 O2'
_chemical_formula_sum 'C10 H23 B10 N O5'
_chemical_formula_weight 345.540
_space_group_crystal_system triclinic
_space_group_IT_number 2
_space_group_name_Hall '-P 1'
_space_group_name_H-M_alt 'P -1'
_symmetry_Int_Tables_number 2
_audit_creation_date 2022-08-24
_audit_creation_method
;
Olex2 1.5
(compiled 2022.04.07 svn.rca3783a0 for OlexSys, GUI svn.r6498)
;
_audit_update_record
;
2022-08-24 deposited with the CCDC.	2022-08-30 downloaded from the CCDC.
;
_cell_angle_alpha 62.736(1)
_cell_angle_beta 85.701(1)
_cell_angle_gamma 86.130(1)
_cell_formula_units_Z 2
_cell_length_a 7.4064(1)
_cell_length_b 11.1792(2)
_cell_length_c 12.0917(2)
_cell_measurement_reflns_used 9902
_cell_measurement_temperature 100
_cell_measurement_theta_max 29.64
_cell_measurement_theta_min 3.27
_cell_volume 886.82(3)
_computing_cell_refinement 'SAINT V8.40A (Bruker, 2019)'
_computing_data_reduction 'SAINT V8.40A (Bruker, 2019)'
_computing_molecular_graphics 'Olex2 1.5 (Dolomanov et al., 2009)'
_computing_publication_material 'Olex2 1.5 (Dolomanov et al., 2009)'
_computing_structure_refinement 'olex2.refine 1.5-dev (Bourhis et al., 2015)'
_computing_structure_solution 'SHELXT 2014/5 (Sheldrick, 2014)'
_diffrn_ambient_temperature 100
_diffrn_detector_area_resol_mean 8
_diffrn_measured_fraction_theta_full 0.9994
_diffrn_measured_fraction_theta_max 0.9994
_diffrn_measurement_device_type 'Bruker APEX-II CCD'
_diffrn_measurement_method '\f and \w scans'
_diffrn_radiation_type 'Mo K\a'
_diffrn_radiation_wavelength 0.71073
_diffrn_reflns_av_R_equivalents 0.0236
_diffrn_reflns_av_unetI/netI 0.0197
_diffrn_reflns_Laue_measured_fraction_full 0.9994
_diffrn_reflns_Laue_measured_fraction_max 0.9994
_diffrn_reflns_limit_h_max 10
_diffrn_reflns_limit_h_min -10
_diffrn_reflns_limit_k_max 15
_diffrn_reflns_limit_k_min -15
_diffrn_reflns_limit_l_max 16
_diffrn_reflns_limit_l_min -16
_diffrn_reflns_number 22816
_diffrn_reflns_point_group_measured_fraction_full 0.9994
_diffrn_reflns_point_group_measured_fraction_max 0.9994
_diffrn_reflns_theta_full 25.2417
_diffrn_reflns_theta_max 26.00
_diffrn_reflns_theta_min 2.05
_exptl_absorpt_coefficient_mu 0.085
_exptl_absorpt_correction_T_max 0.7459
_exptl_absorpt_correction_T_min 0.6455
_exptl_absorpt_correction_type multi-scan
_exptl_absorpt_process_details
;
SADABS-2016/2 (Bruker,2016/2) was used for absorption correction.
wR2(int) was 0.1112 before and 0.0381 after correction.
The Ratio of minimum to maximum transmission is 0.8654.
The \l/2 correction factor is Not present.
;
_exptl_crystal_colour colourless
_exptl_crystal_colour_primary colourless
_exptl_crystal_density_diffrn 1.294
_exptl_crystal_description prism
_exptl_crystal_F_000 360.225
_exptl_crystal_size_max 0.41
_exptl_crystal_size_mid 0.14
_exptl_crystal_size_min 0.12
_refine_diff_density_max 0.2180
_refine_diff_density_min -0.0922
_refine_diff_density_rms 0.0265
_refine_ls_d_res_high 0.8108
_refine_ls_d_res_low 9.9303
_refine_ls_goodness_of_fit_ref 1.1211
_refine_ls_hydrogen_treatment mixed
_refine_ls_matrix_type full
_refine_ls_number_constraints 1
_refine_ls_number_parameters 470
_refine_ls_number_reflns 3475
_refine_ls_number_restraints 111
_refine_ls_restrained_S_all 1.1010
_refine_ls_R_factor_all 0.0214
_refine_ls_R_factor_gt 0.0205
_refine_ls_shift/su_max -0.0002
_refine_ls_shift/su_mean 0.0000
_refine_ls_structure_factor_coef Fsqd
_refine_ls_weighting_details 'w=1/[\s^2^(Fo^2^)+(0.0150P)^2^+0.1369P] where P=(Fo^2^+2Fc^2^)/3'
_refine_ls_weighting_scheme calc
_refine_ls_wR_factor_gt 0.0491
_refine_ls_wR_factor_ref 0.0496
_reflns_Friedel_coverage 0.0
_reflns_limit_h_max 9
_reflns_limit_h_min -9
_reflns_limit_k_max 13
_reflns_limit_k_min -12
_reflns_limit_l_max 14
_reflns_limit_l_min 0
_reflns_number_gt 3340
_reflns_number_total 3475
_reflns_threshold_expression I>=2u(I)
_cod_data_source_file d2nj03509j2.cif
_cod_data_source_block 22
_cod_depositor_comments 'Adding full bibliography for 7061844--7061846.cif.'
_cod_database_code 7061846
_olex2_refinement_description
;
1. Restrained distances
 C2S-H2Sa \\sim C2S-H2Sd
 with sigma of 0.02
 C2S-H2Sb \\sim C2S-H2Se
 with sigma of 0.02
 C2S-H2Sc \\sim C2S-H2Sf
 with sigma of 0.02
2. Rigid body (RIGU) restrains
 C1S, O1S, O2S, C2S, H2S, H2Sa, H2Sb, H2Sc, H2Sd, H2Se, H2Sf
 with sigma for 1-2 distances of 0.004 and sigma for 1-3 distances of 0.004
3. Others
 Sof(H2Sd)=Sof(H2Se)=Sof(H2Sf)=1-FVAR(1)
 Sof(H2Sa)=Sof(H2Sb)=Sof(H2Sc)=FVAR(1)
;
_olex2_refine_details
;
Refinement using NoSpherA2, an implementation of
NOn-SPHERical Atom-form-factors in Olex2.
Please cite:
F. Kleemiss et al. Chem. Sci. DOI 10.1039/D0SC05526C - 2021
NoSpherA2 implementation of HAR makes use of
tailor-made aspherical atomic form factors calculated
on-the-fly from a Hirshfeld-partitioned electron density (ED) - not from
spherical-atom form factors.

The ED is calculated from a gaussian basis set single determinant SCF
wavefunction - either Hartree-Fock or DFT using selected funtionals
 - for a fragment of the crystal.
This fragment can be embedded in an electrostatic crystal field by employing cluster charges
or modelled using implicit solvation models, depending on the software used.
The following options were used:
   SOFTWARE:       ORCA 5.0
   PARTITIONING:   NoSpherA2
   INT ACCURACY:   Normal
   METHOD:         R2SCAN
   BASIS SET:      cc-pVTZ
   CHARGE:         0
   MULTIPLICITY:   1
   DATE:           2022-08-20_12-54-31
;
_olex2_submission_special_instructions 'No special instructions were received'

loop_
_space_group_symop_id
_space_group_symop_operation_xyz
1 x,y,z
2 -x,-y,-z

loop_
_atom_site_label
_atom_site_type_symbol
_atom_site_fract_x
_atom_site_fract_y
_atom_site_fract_z
_atom_site_U_iso_or_equiv
_atom_site_adp_type
_atom_site_occupancy
_atom_site_refinement_flags_posn
_atom_site_refinement_flags_adp
_atom_site_disorder_group
O1 O 0.89227(7) 0.64863(5) 0.38177(5) 0.02127(12) Uani 1.000000 . . .
O2 O 0.56042(7) 0.34963(5) 0.60423(5) 0.01954(12) Uani 1.000000 . . .
O3 O 0.37905(8) 0.17694(6) 0.66074(5) 0.02118(12) Uani 1.000000 . . .
H3 H 0.2850(17) 0.2473(13) 0.6472(11) 0.041(3) Uani 1.000000 . . .
N1 N 0.75219(8) 0.50094(6) 0.34137(5) 0.01435(12) Uani 1.000000 . . .
H1 H 0.6337(12) 0.5299(10) 0.3737(9) 0.031(2) Uani 1.000000 . . .
C1 C 0.95557(9) 0.32564(7) 0.28804(6) 0.01287(14) Uani 1.000000 . . .
C2 C 0.80757(8) 0.23103(6) 0.40244(6) 0.01174(13) Uani 1.000000 . . .
C3 C 1.11327(9) 0.37921(7) 0.32342(7) 0.01615(14) Uani 1.000000 . . .
H3a H 1.1355(13) 0.3161(9) 0.4215(9) 0.035(2) Uani 1.000000 . . .
H3b H 1.2344(12) 0.3722(9) 0.2675(9) 0.033(2) Uani 1.000000 . . .
C4 C 1.08253(10) 0.52581(8) 0.29958(8) 0.01809(15) Uani 1.000000 . . .
H4a H 1.1864(12) 0.5528(10) 0.3421(9) 0.038(2) Uani 1.000000 . . .
H4b H 1.0917(11) 0.5948(10) 0.2009(9) 0.032(2) Uani 1.000000 . . .
C5 C 0.90183(9) 0.56176(7) 0.34532(6) 0.01605(14) Uani 1.000000 . . .
C6 C 0.84535(9) 0.20300(7) 0.53464(6) 0.01382(14) Uani 1.000000 . . .
H6a H 0.9682(11) 0.1383(9) 0.5622(8) 0.031(2) Uani 1.000000 . . .
H6b H 0.8716(11) 0.2963(9) 0.5363(8) 0.026(2) Uani 1.000000 . . .
C7 C 0.69123(10) 0.13587(7) 0.63087(7) 0.01595(14) Uani 1.000000 . . .
H7a H 0.6378(12) 0.0543(9) 0.6219(8) 0.030(2) Uani 1.000000 . . .
H7b H 0.7441(12) 0.0950(9) 0.7235(8) 0.033(2) Uani 1.000000 . . .
C8 C 0.53804(9) 0.23273(7) 0.62936(6) 0.01519(14) Uani 1.000000 . . .
B3 B 0.75025(10) 0.39889(7) 0.29758(7) 0.01267(15) Uani 1.000000 . . .
B4 B 0.85146(10) 0.42254(8) 0.15146(7) 0.01466(15) Uani 1.000000 . . .
H4 H 0.9093(12) 0.5296(9) 0.0882(8) 0.032(2) Uani 1.000000 . . .
B5 B 0.97844(11) 0.27409(8) 0.17423(7) 0.01652(16) Uani 1.000000 . . .
H5 H 1.1236(12) 0.2819(9) 0.1253(8) 0.035(2) Uani 1.000000 . . .
B6 B 0.95357(11) 0.15602(8) 0.33341(7) 0.01479(15) Uani 1.000000 . . .
H6 H 1.0745(12) 0.0908(9) 0.3910(8) 0.033(2) Uani 1.000000 . . .
B7 B 0.72250(11) 0.11487(8) 0.36886(7) 0.01506(15) Uani 1.000000 . . .
H7 H 0.6848(12) 0.0101(8) 0.4517(8) 0.030(2) Uani 1.000000 . . .
B8 B 0.59722(10) 0.26561(8) 0.34775(7) 0.01378(15) Uani 1.000000 . . .
H8 H 0.4736(11) 0.2594(9) 0.4176(8) 0.032(2) Uani 1.000000 . . .
B9 B 0.61975(10) 0.38476(8) 0.18748(7) 0.01539(15) Uani 1.000000 . . .
H9 H 0.5038(11) 0.4671(9) 0.1373(8) 0.032(2) Uani 1.000000 . . .
B10 B 0.76183(11) 0.30686(8) 0.11005(7) 0.01757(16) Uani 1.000000 . . .
H10 H 0.7467(13) 0.3347(9) 0.0030(9) 0.038(2) Uani 1.000000 . . .
B11 B 0.82648(11) 0.14103(8) 0.22264(7) 0.01796(16) Uani 1.000000 . . .
H11 H 0.8565(13) 0.0519(9) 0.1975(8) 0.035(2) Uani 1.000000 . . .
B12 B 0.60264(11) 0.21000(8) 0.23149(7) 0.01736(16) Uani 1.000000 . . .
H12 H 0.4704(12) 0.1695(10) 0.2140(9) 0.038(2) Uani 1.000000 . . .
O1S O 0.79306(9) 1.01808(6) -0.05259(6) 0.03776(16) Uani 1.000000 . U .
O2S O 0.92581(9) 0.83026(7) 0.08752(6) 0.03781(16) Uani 1.000000 . U .
H2S H 1.025(2) 0.9006(15) 0.0654(15) 0.068(5) Uani 1.000000 . U .
C1S C 0.78909(12) 0.89713(9) 0.02207(7) 0.02972(19) Uani 1.000000 . U .
C2S C 0.62472(13) 0.81734(11) 0.04397(9) 0.0356(2) Uani 1.000000 D U .
H2Sa H 0.661(3) 0.710(2) 0.100(2) 0.047(4) Uani 0.489(12) D U 1
H2Sb H 0.522(3) 0.854(2) 0.094(2) 0.040(3) Uani 0.489(12) D U 1
H2Sc H 0.577(3) 0.843(3) -0.047(2) 0.047(4) Uani 0.489(12) D U 1
H2Sd H 0.647(3) 0.744(2) 0.011(2) 0.043(4) Uani 0.511(12) D U 2
H2Se H 0.590(3) 0.755(2) 0.1410(18) 0.045(3) Uani 0.511(12) D U 2
H2Sf H 0.521(3) 0.881(2) -0.003(2) 0.048(4) Uani 0.511(12) D U 2

loop_
_atom_site_aniso_label
_atom_site_aniso_U_11
_atom_site_aniso_U_22
_atom_site_aniso_U_33
_atom_site_aniso_U_12
_atom_site_aniso_U_13
_atom_site_aniso_U_23
O1 0.0172(3) 0.0235(3) 0.0302(3) -0.0004(2) -0.0024(2) -0.0182(2)
O2 0.0168(3) 0.0162(3) 0.0272(3) -0.00126(19) 0.0040(2) -0.0119(2)
O3 0.0183(3) 0.0193(3) 0.0280(3) -0.0041(2) 0.0061(2) -0.0132(2)
H3 0.044(8) 0.044(8) 0.040(8) -0.019(6) 0.010(6) -0.023(7)
N1 0.0117(3) 0.0145(3) 0.0178(3) -0.0003(2) 0.0009(2) -0.0084(2)
H1 0.009(5) 0.050(7) 0.037(6) 0.005(5) 0.002(4) -0.024(6)
C1 0.0102(3) 0.0140(3) 0.0143(3) 0.0006(2) 0.0006(2) -0.0068(3)
C2 0.0101(3) 0.0129(3) 0.0125(3) 0.0009(2) -0.0003(2) -0.0062(3)
C3 0.0100(3) 0.0185(4) 0.0194(4) -0.0008(3) -0.0001(3) -0.0083(3)
H3a 0.046(6) 0.024(5) 0.028(6) -0.005(4) -0.009(5) -0.004(5)
H3b 0.018(5) 0.043(6) 0.036(6) -0.006(4) 0.009(4) -0.017(5)
C4 0.0119(3) 0.0205(4) 0.0237(4) -0.0031(3) 0.0015(3) -0.0117(3)
H4a 0.026(5) 0.044(6) 0.054(7) -0.005(5) -0.006(5) -0.032(6)
H4b 0.018(5) 0.043(6) 0.031(6) 0.000(4) 0.001(4) -0.014(5)
C5 0.0134(3) 0.0176(3) 0.0186(3) 0.0002(3) -0.0010(3) -0.0096(3)
C6 0.0137(3) 0.0154(3) 0.0128(3) 0.0008(3) -0.0012(3) -0.0069(3)
H6a 0.021(5) 0.035(6) 0.034(6) 0.008(5) -0.010(4) -0.015(5)
H6b 0.026(5) 0.028(5) 0.025(5) -0.002(4) 0.001(4) -0.015(4)
C7 0.0186(4) 0.0141(3) 0.0137(4) 0.0007(3) 0.0012(3) -0.0056(3)
H7a 0.036(6) 0.024(5) 0.033(6) -0.006(4) 0.003(4) -0.014(5)
H7b 0.036(6) 0.038(6) 0.019(5) 0.003(5) 0.001(4) -0.008(5)
C8 0.0162(3) 0.0151(3) 0.0145(3) -0.0008(3) 0.0023(2) -0.0074(3)
B3 0.0110(3) 0.0135(3) 0.0131(3) 0.0012(3) 0.0001(3) -0.0060(3)
B4 0.0138(4) 0.0155(4) 0.0130(4) -0.0003(3) 0.0011(3) -0.0054(3)
H4 0.040(6) 0.023(5) 0.028(5) -0.003(4) 0.001(4) -0.007(5)
B5 0.0154(4) 0.0180(4) 0.0158(4) 0.0010(3) 0.0031(3) -0.0082(3)
H5 0.031(6) 0.042(6) 0.034(6) -0.008(5) 0.016(5) -0.021(5)
B6 0.0135(4) 0.0148(4) 0.0159(4) 0.0029(3) 0.0004(3) -0.0075(3)
H6 0.035(6) 0.033(6) 0.029(5) 0.003(5) 0.002(4) -0.013(5)
B7 0.0168(4) 0.0143(4) 0.0142(4) -0.0021(3) 0.0002(3) -0.0066(3)
H7 0.040(6) 0.023(5) 0.023(5) -0.011(4) 0.000(4) -0.005(5)
B8 0.0104(3) 0.0167(4) 0.0134(4) -0.0007(3) -0.0000(3) -0.0062(3)
H8 0.019(5) 0.048(6) 0.030(5) -0.003(4) 0.002(4) -0.018(5)
B9 0.0124(4) 0.0185(4) 0.0135(4) 0.0010(3) -0.0022(3) -0.0058(3)
H9 0.025(5) 0.043(6) 0.026(5) 0.007(5) -0.006(4) -0.016(5)
B10 0.0201(4) 0.0205(4) 0.0127(4) -0.0016(3) 0.0001(3) -0.0082(3)
H10 0.046(6) 0.036(6) 0.030(6) -0.006(5) 0.002(5) -0.012(5)
B11 0.0230(4) 0.0176(4) 0.0163(4) -0.0008(3) 0.0015(3) -0.0106(3)
H11 0.048(6) 0.029(6) 0.033(6) -0.003(5) 0.012(5) -0.021(5)
B12 0.0179(4) 0.0200(4) 0.0153(4) -0.0043(3) -0.0017(3) -0.0084(3)
H12 0.033(6) 0.050(6) 0.038(6) -0.010(5) -0.003(5) -0.025(5)
O1S 0.0382(4) 0.0373(4) 0.0320(3) 0.0112(3) -0.0125(3) -0.0108(3)
O2S 0.0391(4) 0.0357(4) 0.0319(3) 0.0131(3) -0.0117(3) -0.0101(3)
H2S 0.066(6) 0.055(7) 0.069(9) -0.009(3) -0.015(4) -0.013(5)
C1S 0.0342(5) 0.0329(5) 0.0226(4) 0.0120(3) -0.0055(3) -0.0143(4)
C2S 0.0367(5) 0.0436(6) 0.0303(5) 0.0088(4) -0.0052(4) -0.0209(4)
H2Sa 0.052(8) 0.049(4) 0.044(5) 0.009(2) -0.006(2) -0.0250(17)
H2Sb 0.039(6) 0.047(6) 0.039(5) 0.004(3) -0.003(2) -0.026(2)
H2Sc 0.053(7) 0.055(6) 0.040(4) 0.011(3) -0.009(2) -0.028(2)
H2Sd 0.045(8) 0.049(5) 0.041(5) 0.007(2) -0.004(3) -0.027(2)
H2Se 0.049(8) 0.051(5) 0.038(4) 0.006(2) -0.0039(18) -0.0237(17)
H2Sf 0.052(5) 0.055(6) 0.044(5) 0.015(2) -0.011(2) -0.029(2)

loop_
_atom_type_symbol
_atom_type_scat_dispersion_real
_atom_type_scat_dispersion_imag
_atom_type_scat_source
_atom_type_scat_dispersion_source
B 0.00141 0.00067 'NoSpherA2: Chem.Sci. 2021, DOI:10.1039/D0SC05526C' 'Henke, Gullikson and Davis, At. Data and Nucl. Data Tables, 1993, 54, 2'
C 0.00347 0.00161 'NoSpherA2: Chem.Sci. 2021, DOI:10.1039/D0SC05526C' 'Henke, Gullikson and Davis, At. Data and Nucl. Data Tables, 1993, 54, 2'
H 0.00000 0.00000 'NoSpherA2: Chem.Sci. 2021, DOI:10.1039/D0SC05526C' 'Henke, Gullikson and Davis, At. Data and Nucl. Data Tables, 1993, 54, 2'
N 0.00653 0.00323 'NoSpherA2: Chem.Sci. 2021, DOI:10.1039/D0SC05526C' 'Henke, Gullikson and Davis, At. Data and Nucl. Data Tables, 1993, 54, 2'
O 0.01158 0.00611 'NoSpherA2: Chem.Sci. 2021, DOI:10.1039/D0SC05526C' 'Henke, Gullikson and Davis, At. Data and Nucl. Data Tables, 1993, 54, 2'

loop_
_geom_angle_atom_site_label_1
_geom_angle_atom_site_label_2
_geom_angle_atom_site_label_3
_geom_angle
_geom_angle_site_symmetry_1
_geom_angle_site_symmetry_3
_geom_angle_publ_flag
C8 O3 H3 108.7(6) . . ?
C5 N1 H1 115.2(5) . . ?
B3 N1 H1 119.8(5) . . ?
B3 N1 C5 125.05(6) . . ?
C3 C1 C2 117.82(5) . . ?
B3 C1 C2 62.82(4) . . ?
B3 C1 C3 114.71(5) . . ?
B4 C1 C2 111.78(5) . . ?
B4 C1 C3 120.32(6) . . ?
B4 C1 B3 62.72(4) . . ?
B5 C1 C2 110.70(5) . . ?
B5 C1 C3 122.02(6) . . ?
B5 C1 B3 114.52(5) . . ?
B5 C1 B4 62.12(4) . . ?
B6 C1 C2 60.77(4) . . ?
B6 C1 C3 118.43(5) . . ?
B6 C1 B3 114.94(5) . . ?
B6 C1 B4 113.53(5) . . ?
B6 C1 B5 62.15(4) . . ?
C6 C2 C1 117.00(5) . . ?
B3 C2 C1 59.13(4) . . ?
B3 C2 C6 116.77(5) . . ?
B6 C2 C1 60.66(4) . . ?
B6 C2 C6 116.99(5) . . ?
B6 C2 B3 111.72(5) . . ?
B7 C2 C1 110.22(5) . . ?
B7 C2 C6 122.90(6) . . ?
B7 C2 B3 114.07(5) . . ?
B7 C2 B6 62.50(4) . . ?
B8 C2 C1 109.02(5) . . ?
B8 C2 C6 122.81(5) . . ?
B8 C2 B3 62.08(4) . . ?
B8 C2 B6 114.21(5) . . ?
B8 C2 B7 63.74(4) . . ?
H3a C3 C1 108.5(5) . . ?
H3b C3 C1 107.7(5) . . ?
H3b C3 H3a 109.3(7) . . ?
C4 C3 C1 113.32(6) . . ?
C4 C3 H3a 109.2(5) . . ?
C4 C3 H3b 108.7(5) . . ?
H4a C4 C3 110.1(5) . . ?
H4b C4 C3 111.5(5) . . ?
H4b C4 H4a 106.6(7) . . ?
C5 C4 C3 116.48(6) . . ?
C5 C4 H4a 106.9(5) . . ?
C5 C4 H4b 104.5(5) . . ?
N1 C5 O1 121.30(6) . . ?
C4 C5 O1 119.60(6) . . ?
C4 C5 N1 119.06(6) . . ?
H6a C6 C2 108.1(5) . . ?
H6b C6 C2 109.8(4) . . ?
H6b C6 H6a 107.6(6) . . ?
C7 C6 C2 114.22(6) . . ?
C7 C6 H6a 109.1(5) . . ?
C7 C6 H6b 107.9(4) . . ?
H7a C7 C6 112.5(5) . . ?
H7b C7 C6 108.3(5) . . ?
H7b C7 H7a 107.6(7) . . ?
C8 C7 C6 113.53(6) . . ?
C8 C7 H7a 109.2(5) . . ?
C8 C7 H7b 105.2(5) . . ?
O3 C8 O2 123.71(6) . . ?
C7 C8 O2 123.24(6) . . ?
C7 C8 O3 113.04(6) . . ?
C1 B3 N1 115.14(6) . . ?
C2 B3 N1 117.94(5) . . ?
C2 B3 C1 58.05(4) . . ?
B4 B3 N1 122.53(6) . . ?
B4 B3 C1 59.02(4) . . ?
B4 B3 C2 105.16(5) . . ?
B8 B3 N1 127.15(6) . . ?
B8 B3 C1 104.03(5) . . ?
B8 B3 C2 56.96(4) . . ?
B8 B3 B4 107.43(5) . . ?
B9 B3 N1 132.41(6) . . ?
B9 B3 C1 105.12(5) . . ?
B9 B3 C2 104.20(5) . . ?
B9 B3 B4 59.84(4) . . ?
B9 B3 B8 60.22(4) . . ?
B3 B4 C1 58.27(4) . . ?
H4 B4 C1 116.7(4) . . ?
H4 B4 B3 115.4(4) . . ?
B5 B4 C1 58.93(4) . . ?
B5 B4 B3 108.19(5) . . ?
B5 B4 H4 121.3(4) . . ?
B9 B4 C1 104.64(5) . . ?
B9 B4 B3 59.95(4) . . ?
B9 B4 H4 126.1(4) . . ?
B9 B4 B5 108.98(6) . . ?
B10 B4 C1 105.28(5) . . ?
B10 B4 B3 108.85(6) . . ?
B10 B4 H4 130.2(4) . . ?
B10 B4 B5 60.36(4) . . ?
B10 B4 B9 60.96(4) . . ?
B4 B5 C1 58.95(4) . . ?
H5 B5 C1 116.1(4) . . ?
H5 B5 B4 119.7(4) . . ?
B6 B5 C1 59.04(4) . . ?
B6 B5 B4 108.38(5) . . ?
B6 B5 H5 117.2(5) . . ?
B10 B5 C1 104.88(5) . . ?
B10 B5 B4 59.81(4) . . ?
B10 B5 H5 129.8(4) . . ?
B10 B5 B6 108.00(6) . . ?
B11 B5 C1 105.15(5) . . ?
B11 B5 B4 108.36(6) . . ?
B11 B5 H5 127.7(4) . . ?
B11 B5 B6 59.81(4) . . ?
B11 B5 B10 60.32(5) . . ?
C2 B6 C1 58.56(4) . . ?
B5 B6 C1 58.82(4) . . ?
B5 B6 C2 106.27(5) . . ?
H6 B6 C1 116.3(4) . . ?
H6 B6 C2 116.9(4) . . ?
H6 B6 B5 123.0(4) . . ?
B7 B6 C1 105.12(5) . . ?
B7 B6 C2 58.16(4) . . ?
B7 B6 B5 108.36(6) . . ?
B7 B6 H6 125.3(4) . . ?
B11 B6 C1 105.32(5) . . ?
B11 B6 C2 105.48(5) . . ?
B11 B6 B5 60.25(4) . . ?
B11 B6 H6 131.4(4) . . ?
B11 B6 B7 60.27(4) . . ?
B6 B7 C2 59.34(4) . . ?
H7 B7 C2 118.4(4) . . ?
H7 B7 B6 119.0(4) . . ?
B8 B7 C2 57.91(4) . . ?
B8 B7 B6 106.98(5) . . ?
B8 B7 H7 121.0(4) . . ?
B11 B7 C2 105.99(5) . . ?
B11 B7 B6 59.74(4) . . ?
B11 B7 H7 125.7(4) . . ?
B11 B7 B8 108.20(6) . . ?
B12 B7 C2 105.02(5) . . ?
B12 B7 B6 107.88(6) . . ?
B12 B7 H7 127.3(4) . . ?
B12 B7 B8 59.78(4) . . ?
B12 B7 B11 60.79(5) . . ?
B3 B8 C2 60.96(4) . . ?
B7 B8 C2 58.35(4) . . ?
B7 B8 B3 108.84(5) . . ?
H8 B8 C2 118.2(4) . . ?
H8 B8 B3 119.7(4) . . ?
H8 B8 B7 119.4(4) . . ?
B9 B8 C2 106.85(5) . . ?
B9 B8 B3 59.64(4) . . ?
B9 B8 B7 108.30(5) . . ?
B9 B8 H8 126.3(4) . . ?
B12 B8 C2 105.37(5) . . ?
B12 B8 B3 108.05(5) . . ?
B12 B8 B7 59.78(4) . . ?
B12 B8 H8 126.2(4) . . ?
B12 B8 B9 60.24(4) . . ?
B4 B9 B3 60.21(4) . . ?
B8 B9 B3 60.14(4) . . ?
B8 B9 B4 107.67(5) . . ?
H9 B9 B3 120.1(4) . . ?
H9 B9 B4 121.2(4) . . ?
H9 B9 B8 122.0(4) . . ?
B10 B9 B3 107.85(5) . . ?
B10 B9 B4 59.46(4) . . ?
B10 B9 B8 107.33(5) . . ?
B10 B9 H9 123.0(4) . . ?
B12 B9 B3 108.02(5) . . ?
B12 B9 B4 107.29(5) . . ?
B12 B9 B8 59.71(4) . . ?
B12 B9 H9 123.4(4) . . ?
B12 B9 B10 59.71(4) . . ?
B5 B10 B4 59.83(4) . . ?
B9 B10 B4 59.58(4) . . ?
B9 B10 B5 107.46(5) . . ?
H10 B10 B4 120.7(4) . . ?
H10 B10 B5 121.0(5) . . ?
H10 B10 B9 122.1(5) . . ?
B11 B10 B4 107.95(5) . . ?
B11 B10 B5 59.79(5) . . ?
B11 B10 B9 108.38(5) . . ?
B11 B10 H10 122.1(5) . . ?
B12 B10 B4 107.54(5) . . ?
B12 B10 B5 107.78(6) . . ?
B12 B10 B9 59.90(4) . . ?
B12 B10 H10 123.3(5) . . ?
B12 B10 B11 60.53(5) . . ?
B6 B11 B5 59.95(4) . . ?
B7 B11 B5 107.91(5) . . ?
B7 B11 B6 59.99(4) . . ?
B10 B11 B5 59.89(4) . . ?
B10 B11 B6 107.77(5) . . ?
B10 B11 B7 107.78(6) . . ?
H11 B11 B5 121.4(4) . . ?
H11 B11 B6 120.8(5) . . ?
H11 B11 B7 121.5(4) . . ?
H11 B11 B10 122.7(4) . . ?
B12 B11 B5 107.16(6) . . ?
B12 B11 B6 107.12(5) . . ?
B12 B11 B7 59.57(4) . . ?
B12 B11 B10 59.66(4) . . ?
B12 B11 H11 123.5(5) . . ?
B8 B12 B7 60.45(4) . . ?
B9 B12 B7 108.67(5) . . ?
B9 B12 B8 60.04(4) . . ?
B10 B12 B7 107.95(6) . . ?
B10 B12 B8 108.12(5) . . ?
B10 B12 B9 60.39(4) . . ?
B11 B12 B7 59.63(4) . . ?
B11 B12 B8 107.82(5) . . ?
B11 B12 B9 108.20(6) . . ?
B11 B12 B10 59.81(4) . . ?
H12 B12 B7 120.9(5) . . ?
H12 B12 B8 119.6(5) . . ?
H12 B12 B9 120.6(5) . . ?
H12 B12 B10 123.3(5) . . ?
H12 B12 B11 123.6(5) . . ?
C1S O2S H2S 105.6(8) . . ?
O2S C1S O1S 122.91(9) . . ?
C2S C1S O1S 122.00(8) . . ?
C2S C1S O2S 115.08(8) . . ?
H2Sa C2S C1S 108.7(12) . . ?
H2Sb C2S C1S 106.2(11) . . ?
H2Sb C2S H2Sa 112.0(17) . . ?
H2Sc C2S C1S 106.5(13) . . ?
H2Sc C2S H2Sa 114.7(17) . . ?
H2Sc C2S H2Sb 108.4(16) . . ?
H2Sd C2S C1S 111.7(11) . . ?
H2Sd C2S H2Sa 53.5(14) . . ?
H2Sd C2S H2Sb 142.1(16) . . ?
H2Sd C2S H2Sc 62.9(14) . . ?
H2Se C2S C1S 113.7(11) . . ?
H2Se C2S H2Sa 52.5(14) . . ?
H2Se C2S H2Sb 60.3(14) . . ?
H2Se C2S H2Sc 139.9(17) . . ?
H2Se C2S H2Sd 101.1(16) . . ?
H2Sf C2S C1S 109.1(13) . . ?
H2Sf C2S H2Sa 142.1(18) . . ?
H2Sf C2S H2Sb 60.1(14) . . ?
H2Sf C2S H2Sc 49.4(13) . . ?
H2Sf C2S H2Sd 107.6(16) . . ?
H2Sf C2S H2Se 113.3(17) . . ?

loop_
_geom_bond_atom_site_label_1
_geom_bond_atom_site_label_2
_geom_bond_distance
_geom_bond_site_symmetry_2
_geom_bond_publ_flag
O1 C5 1.2331(8) . ?
O2 C8 1.2188(8) . ?
O3 H3 0.978(14) . ?
O3 C8 1.3172(9) . ?
N1 H1 1.027(9) . ?
N1 C5 1.3537(9) . ?
N1 B3 1.4625(9) . ?
C1 C2 1.6800(9) . ?
C1 C3 1.5198(9) . ?
C1 B3 1.6995(9) . ?
C1 B4 1.7131(10) . ?
C1 B5 1.7127(10) . ?
C1 B6 1.7166(10) . ?
C2 C6 1.5257(9) . ?
C2 B3 1.7614(10) . ?
C2 B6 1.7184(9) . ?
C2 B7 1.6970(10) . ?
C2 B8 1.6890(9) . ?
C3 H3a 1.086(9) . ?
C3 H3b 1.103(9) . ?
C3 C4 1.5322(10) . ?
C4 H4a 1.087(9) . ?
C4 H4b 1.084(9) . ?
C4 C5 1.5095(9) . ?
C6 H6a 1.094(8) . ?
C6 H6b 1.083(9) . ?
C6 C7 1.5286(9) . ?
C7 H7a 1.071(9) . ?
C7 H7b 1.091(9) . ?
C7 C8 1.5097(9) . ?
B3 B4 1.7759(11) . ?
B3 B8 1.7803(11) . ?
B3 B9 1.7714(10) . ?
B4 H4 1.176(9) . ?
B4 B5 1.7675(11) . ?
B4 B9 1.7693(11) . ?
B4 B10 1.7672(11) . ?
B5 H5 1.176(8) . ?
B5 B6 1.7699(11) . ?
B5 B10 1.7769(11) . ?
B5 B11 1.7752(12) . ?
B6 H6 1.165(9) . ?
B6 B7 1.7720(11) . ?
B6 B11 1.7674(11) . ?
B7 H7 1.175(8) . ?
B7 B8 1.7877(11) . ?
B7 B11 1.7768(11) . ?
B7 B12 1.7757(11) . ?
B8 H8 1.181(8) . ?
B8 B9 1.7816(11) . ?
B8 B12 1.7757(11) . ?
B9 H9 1.189(8) . ?
B9 B10 1.7940(11) . ?
B9 B12 1.7852(11) . ?
B10 H10 1.197(9) . ?
B10 B11 1.7847(11) . ?
B10 B12 1.7818(11) . ?
B11 H11 1.171(8) . ?
B11 B12 1.7975(12) . ?
B12 H12 1.178(9) . ?
O1S C1S 1.2358(11) . ?
O2S H2S 1.044(15) . ?
O2S C1S 1.2986(10) . ?
C1S C2S 1.4932(13) . ?
C2S H2Sa 1.10(2) . ?
C2S H2Sb 1.105(19) . ?
C2S H2Sc 1.08(2) . ?
C2S H2Sd 1.061(18) . ?
C2S H2Se 1.077(19) . ?
C2S H2Sf 1.019(19) . ?

loop_
_geom_torsion_atom_site_label_1
_geom_torsion_atom_site_label_2
_geom_torsion_atom_site_label_3
_geom_torsion_atom_site_label_4
_geom_torsion
_geom_torsion_site_symmetry_1
_geom_torsion_site_symmetry_2
_geom_torsion_site_symmetry_3
_geom_torsion_site_symmetry_4
_geom_torsion_publ_flag
O1 C5 N1 B3 178.88(6) . . . . ?
O1 C5 C4 C3 147.38(7) . . . . ?
O2 C8 C7 C6 -32.96(7) . . . . ?
O3 C8 C7 C6 148.52(6) . . . . ?
N1 C5 C4 C3 -34.88(7) . . . . ?
N1 B3 C1 C2 108.50(7) . . . . ?
N1 B3 C1 C3 -1.45(7) . . . . ?
N1 B3 C1 B4 -114.27(8) . . . . ?
N1 B3 C1 B5 -149.82(6) . . . . ?
N1 B3 C1 B6 140.92(6) . . . . ?
C1 C2 C6 C7 170.81(6) . . . . ?
C1 C2 B7 B6 38.71(6) . . . . ?
C1 C2 B7 B8 -101.86(7) . . . . ?
C1 C2 B7 B11 -0.10(5) . . . . ?
C1 C2 B7 B12 -63.44(5) . . . . ?
C1 C2 B8 B3 -37.17(6) . . . . ?
C1 C2 B8 B7 103.74(7) . . . . ?
C1 C2 B8 B9 2.28(5) . . . . ?
C1 C2 B8 B12 65.25(5) . . . . ?
C1 C3 C4 C5 47.36(7) . . . . ?
C2 C6 C7 C8 -79.24(6) . . . . ?

loop_
_restr_equal_distance_atom_site_label_1
_restr_equal_distance_atom_site_label_2
_restr_equal_distance_site_symmetry_2
_restr_equal_distance_class_id
C2S H2Sa 1 1
C2S H2Sb 1 2
C2S H2Sc 1 3
C2S H2Sd 1 1
C2S H2Se 1 2
C2S H2Sf 1 3

loop_
_restr_equal_distance_class_class_id
_restr_equal_distance_class_target_weight_param
_restr_equal_distance_class_average
_restr_equal_distance_class_esd
_restr_equal_distance_class_diff_max
1 0.0200 1.0805 0.0196 0.0196
2 0.0200 1.0910 0.0143 0.0143
3 0.0200 1.0488 0.0298 0.0298

loop_
_restr_rigu_atom_site_label_1
_restr_rigu_atom_site_label_2
_restr_rigu_target_weight_param
_restr_rigu_u13_diff
_restr_rigu_u23_diff
_restr_rigu_u33_diff
O1S O2S 0.004000 0.001002 -0.001376 0.001570
O1S C1S 0.004000 0.000008 -0.002752 0.002410
O1S C2S 0.004000 -0.003722 -0.004130 -0.002037
O2S H2S 0.004000 -0.002818 0.001891 -0.000740
O2S C1S 0.004000 -0.000262 0.002216 -0.000754
O2S C2S 0.004000 0.004424 0.004016 0.001501
H2S C1S 0.004000 -0.012900 -0.007290 0.022032
C1S C2S 0.004000 -0.001801 -0.002281 -0.001631
C1S H2Sa 0.004000 0.000408 -0.003640 -0.014024
C1S H2Sb 0.004000 0.003778 -0.003886 -0.003034
C1S H2Sc 0.004000 0.003063 -0.004100 -0.012483
C1S H2Sd 0.004000 -0.001937 -0.001638 -0.006285
C1S H2Se 0.004000 -0.001081 -0.001771 -0.012157
C1S H2Sf 0.004000 -0.000312 -0.004525 -0.016707
C2S H2Sa 0.004000 0.000019 -0.003553 -0.006396
C2S H2Sb 0.004000 -0.000080 -0.000629 -0.004629
C2S H2Sc 0.004000 0.001431 0.001193 -0.007108
C2S H2Sd 0.004000 -0.000525 0.001797 -0.003461
C2S H2Se 0.004000 0.000082 -0.000989 -0.006736
C2S H2Sf 0.004000 -0.001094 -0.002216 -0.007858
H2Sa H2Sb 0.004000 -0.002626 -0.003457 0.002287
H2Sa H2Sc 0.004000 0.002597 0.006753 0.001815
H2Sa H2Sd 0.004000 0.002859 0.002041 0.003563
H2Sa H2Se 0.004000 0.003702 -0.003310 0.001393
H2Sa H2Sf 0.004000 -0.002375 0.005576 0.001381
H2Sb H2Sc 0.004000 -0.004062 0.002848 -0.001690
H2Sb H2Sd 0.004000 0.000248 0.000672 -0.000526
H2Sb H2Se 0.004000 -0.003345 0.001512 -0.002051
H2Sb H2Sf 0.004000 -0.003661 0.002821 -0.003404
H2Sc H2Sd 0.004000 0.001365 -0.004381 0.001548
H2Sc H2Se 0.004000 -0.001412 -0.006115 0.001153
H2Sc H2Sf 0.004000 -0.004146 0.000493 -0.000146
H2Sd H2Se 0.004000 0.003549 -0.002222 -0.000365
H2Sd H2Sf 0.004000 -0.001794 0.003255 -0.000532
H2Se H2Sf 0.004000 -0.006051 0.005194 -0.001712
